data_7217342
loop_
_publ_author_name
'Pati, Anita'
'Athilakshmi, Jeyaraman'
'Ramkumar, Venkatachalam'
'Chand, Dillip Kumar'

_publ_section_title
;
 A two-dimensional polydodecameric water--chloride cluster enfolding
 (Hg--Cl--Hg)+concealed cascade cryptate
;
_journal_issue 30
_journal_name_full CrystEngComm
_journal_page_first 6827
_journal_paper_doi 10.1039/C4CE00802B
_journal_volume 16
_journal_year 2014
_chemical_formula_moiety 'C36 H52 Cl Hg2 N8, Cl, 12(O)'
_chemical_formula_sum 'C36 H52 Cl2 Hg2 N8 O12'
_chemical_formula_weight 1260.93
_chemical_name_systematic
; 
 ? 
;
_space_group_crystal_system monoclinic
_space_group_IT_number 15
_space_group_name_Hall '-C 2yc'
_space_group_name_H-M_alt 'C 1 2/c 1'
_symmetry_space_group_name_Hall '-C 2yc'
_symmetry_space_group_name_H-M 'C 1 2/c 1'
_atom_sites_solution_hydrogens mixed
_audit_creation_method SHELXL-2013
_cell_angle_alpha 90
_cell_angle_beta 98.448(2)
_cell_angle_gamma 90
_cell_formula_units_Z 4
_cell_length_a 10.1044(5)
_cell_length_b 18.7022(8)
_cell_length_c 26.5462(12)
_cell_measurement_reflns_used 7753
_cell_measurement_temperature 298(2)
_cell_measurement_theta_max 28.20
_cell_measurement_theta_min 2.18
_cell_volume 4962.1(4)
_computing_cell_refinement 'APEXII/SAINT (Bruker, 2004)'
_computing_data_collection 'APEXII (Bruker, 2004)'
_computing_data_reduction 'SAINT/XPREP (Bruker, 2004)'
_computing_molecular_graphics 'ORTEP3 (Farrugia, 1997) '
_computing_publication_material 'SHELXL-97 (Sheldrick, 2013)'
_computing_structure_refinement 'SHELXL-97 (Sheldrick, 2013)'
_computing_structure_solution 'SHELXS-97 (Sheldrick, 2013)'
_diffrn_ambient_temperature 298(2)
_diffrn_measured_fraction_theta_full 0.968
_diffrn_measured_fraction_theta_max 0.996
_diffrn_measurement_device_type 'Bruker APEXII CCD area detector'
_diffrn_measurement_method 'phi and omega scans'
_diffrn_radiation_type MoK\a
_diffrn_radiation_wavelength 0.71073
_diffrn_reflns_av_R_equivalents 0.0404
_diffrn_reflns_av_unetI/netI 0.0424
_diffrn_reflns_Laue_measured_fraction_full 0.968
_diffrn_reflns_Laue_measured_fraction_max 0.996
_diffrn_reflns_limit_h_max 12
_diffrn_reflns_limit_h_min -12
_diffrn_reflns_limit_k_max 22
_diffrn_reflns_limit_k_min -18
_diffrn_reflns_limit_l_max 31
_diffrn_reflns_limit_l_min -31
_diffrn_reflns_number 14135
_diffrn_reflns_point_group_measured_fraction_full 0.968
_diffrn_reflns_point_group_measured_fraction_max 0.996
_diffrn_reflns_theta_full 25.242
_diffrn_reflns_theta_max 24.999
_diffrn_reflns_theta_min 1.551
_exptl_absorpt_coefficient_mu 6.348
_exptl_absorpt_correction_T_max 0.215
_exptl_absorpt_correction_T_min 0.176
_exptl_absorpt_correction_type multi-scan
_exptl_absorpt_process_details 'SADABS (Bruker,2004)'
_exptl_crystal_colour colourless
_exptl_crystal_density_diffrn 1.688
_exptl_crystal_description Rectangular
_exptl_crystal_F_000 2456
_exptl_crystal_size_max 0.420
_exptl_crystal_size_mid 0.380
_exptl_crystal_size_min 0.350
_refine_diff_density_max 1.613
_refine_diff_density_min -1.553
_refine_diff_density_rms 0.142
_refine_ls_extinction_coef 0.00028(4)
_refine_ls_extinction_expression Fc^*^=kFc[1+0.001xFc^2^\l^3^/sin(2\q)]^-1/4^
_refine_ls_extinction_method SHELXL
_refine_ls_goodness_of_fit_ref 1.098
_refine_ls_hydrogen_treatment mixed
_refine_ls_matrix_type full
_refine_ls_number_parameters 281
_refine_ls_number_reflns 4350
_refine_ls_number_restraints 0
_refine_ls_restrained_S_all 1.098
_refine_ls_R_factor_all 0.0509
_refine_ls_R_factor_gt 0.0407
_refine_ls_shift/su_max 0.000
_refine_ls_shift/su_mean 0.000
_refine_ls_structure_factor_coef Fsqd
_refine_ls_weighting_details 'w=1/[\s^2^(Fo^2^)+(0.0394P)^2^+57.3439P] where P=(Fo^2^+2Fc^2^)/3'
_refine_ls_weighting_scheme calc
_refine_ls_wR_factor_gt 0.1012
_refine_ls_wR_factor_ref 0.1059
_reflns_Friedel_coverage 0.000
_reflns_number_gt 3684
_reflns_number_total 4350
_reflns_threshold_expression 'I > 2\s(I)'
_cod_duplicate_entry 7216196
_cod_data_source_file c4ce00802b2.cif
_cod_data_source_block new
_cod_database_code 7217342
_shelx_space_group_comment
; 
The symmetry employed for this shelxl refinement is uniquely defined 
by the following loop, which should always be used as a source of 
symmetry information in preference to the above space-group names. 
They are only intended as comments. 
;
_shelx_estimated_absorpt_t_min 0.176
_shelx_estimated_absorpt_t_max 0.215
_shelxl_version_number 2013-4

loop_
_space_group_symop_operation_xyz
'x, y, z'
'-x, y, -z+1/2'
'x+1/2, y+1/2, z'
'-x+1/2, y+1/2, -z+1/2'
'-x, -y, -z'
'x, -y, z-1/2'
'-x+1/2, -y+1/2, -z'
'x+1/2, -y+1/2, z-1/2'

loop_
_atom_site_label
_atom_site_type_symbol
_atom_site_fract_x
_atom_site_fract_y
_atom_site_fract_z
_atom_site_U_iso_or_equiv
_atom_site_adp_type
_atom_site_occupancy
_atom_site_site_symmetry_order
_atom_site_calc_flag
_atom_site_refinement_flags_posn
_atom_site_refinement_flags_adp
_atom_site_refinement_flags_occupancy
C1 C 0.5937(8) 0.1388(4) 0.6309(3) 0.048(2) Uani 1 1 d . . .
H1A H 0.5438 0.1832 0.6267 0.057 Uiso 1 1 calc R U .
H1B H 0.5358 0.1026 0.6421 0.057 Uiso 1 1 calc R U .
C2 C 0.6318(9) 0.1166(5) 0.5797(3) 0.051(2) Uani 1 1 d . . .
H2A H 0.5510 0.1114 0.5552 0.061 Uiso 1 1 calc R U .
H2B H 0.6853 0.1541 0.5675 0.061 Uiso 1 1 calc R U .
C3 C 0.7944(9) 0.0438(5) 0.5438(3) 0.051(2) Uani 1 1 d . . .
H3A H 0.7464 0.0590 0.5112 0.061 Uiso 1 1 calc R U .
H3B H 0.8192 -0.0060 0.5406 0.061 Uiso 1 1 calc R U .
C4 C 0.9195(9) 0.0880(5) 0.5562(3) 0.051(2) Uani 1 1 d . . .
H4A H 0.9728 0.0830 0.5289 0.061 Uiso 1 1 calc R U .
H4B H 0.8946 0.1379 0.5579 0.061 Uiso 1 1 calc R U .
C5 C 0.6187(8) -0.0131(5) 0.5832(3) 0.046(2) Uani 1 1 d . . .
H5A H 0.5861 -0.0272 0.5484 0.056 Uiso 1 1 calc R U .
H5B H 0.5419 0.0001 0.5992 0.056 Uiso 1 1 calc R U .
C6 C 0.6879(9) -0.0762(4) 0.6112(3) 0.047(2) Uani 1 1 d . . .
H6A H 0.6248 -0.1154 0.6106 0.056 Uiso 1 1 calc R U .
H6B H 0.7605 -0.0918 0.5937 0.056 Uiso 1 1 calc R U .
C7 C 0.7734(8) 0.2199(4) 0.6692(3) 0.045(2) Uani 1 1 d . . .
H7A H 0.7076 0.2563 0.6736 0.054 Uiso 1 1 calc R U .
H7B H 0.8030 0.2276 0.6365 0.054 Uiso 1 1 calc R U .
C8 C 0.8908(8) 0.2264(4) 0.7110(3) 0.0356(17) Uani 1 1 d . . .
C9 C 1.0205(8) 0.2275(4) 0.7002(3) 0.0421(19) Uani 1 1 d . . .
H9 H 1.0354 0.2278 0.6664 0.051 Uiso 1 1 calc R U .
C10 C 1.1275(8) 0.2282(4) 0.7386(3) 0.0413(19) Uani 1 1 d . . .
H10 H 1.2139 0.2300 0.7305 0.050 Uiso 1 1 calc R U .
C11 C 1.0937(9) 0.0084(5) 0.5987(3) 0.050(2) Uani 1 1 d . . .
H11A H 1.1549 0.0227 0.5756 0.060 Uiso 1 1 calc R U .
H11B H 1.0426 -0.0323 0.5838 0.060 Uiso 1 1 calc R U .
C12 C 1.1721(8) -0.0127(4) 0.6495(3) 0.0401(19) Uani 1 1 d . . .
C13 C 1.1473(9) -0.0775(4) 0.6717(3) 0.045(2) Uani 1 1 d . . .
H13 H 1.0867 -0.1096 0.6543 0.054 Uiso 1 1 calc R U .
C14 C 1.2127(9) -0.0943(4) 0.7195(3) 0.048(2) Uani 1 1 d . . .
H14 H 1.1975 -0.1385 0.7336 0.057 Uiso 1 1 calc R U .
C15 C 1.2623(7) 0.0340(4) 0.6761(3) 0.043(2) Uani 1 1 d . . .
H15 H 1.2815 0.0771 0.6614 0.051 Uiso 1 1 calc R U .
C16 C 1.3242(7) 0.0173(4) 0.7245(3) 0.0414(19) Uani 1 1 d . . .
H16 H 1.3830 0.0498 0.7424 0.050 Uiso 1 1 calc R U .
C17 C 0.6396(9) -0.0637(5) 0.6994(3) 0.049(2) Uani 1 1 d . . .
H17A H 0.6013 -0.1113 0.6979 0.058 Uiso 1 1 calc R U .
H17B H 0.5681 -0.0300 0.6884 0.058 Uiso 1 1 calc R U .
C18 C 0.6999(8) -0.0471(4) 0.7533(3) 0.0398(18) Uani 1 1 d . . .
Cl1 Cl 1.0000 0.04803(16) 0.7500 0.0419(6) Uani 1 2 d S T P
Cl2 Cl 0.5000 0.19385(18) 0.7500 0.0592(9) Uani 1 2 d S T P
Hg1 Hg 0.85395(3) 0.05103(2) 0.66473(2) 0.03534(14) Uani 1 1 d . . .
N1 N 0.7117(6) 0.1484(3) 0.6702(2) 0.0347(14) Uani 1 1 d . . .
N2 N 0.7066(6) 0.0498(3) 0.5824(2) 0.0392(15) Uani 1 1 d . . .
N3 N 1.0029(6) 0.0676(3) 0.6053(2) 0.0393(15) Uani 1 1 d . . .
N4 N 0.7415(7) -0.0596(3) 0.6644(3) 0.0371(15) Uani 1 1 d . . .
O1 O 0.9777(7) 0.8233(4) 0.5618(2) 0.070(2) Uani 1 1 d . . .
O2 O 0.8754(7) 0.7931(3) 0.6615(3) 0.0662(19) Uani 1 1 d . . .
O3 O 0.1980(7) 0.1985(3) 0.5977(2) 0.0596(17) Uani 1 1 d . . .
O4 O 0.2777(9) 0.1353(5) 0.5112(3) 0.093(3) Uani 1 1 d . . .
O5 O 0.4604(14) 0.2214(6) 0.4732(4) 0.191(7) Uani 1 1 d . . .
O6 O 0.7456(13) 0.2992(8) 0.5408(5) 0.196(7) Uani 1 1 d . . .
H1N H 0.677(6) 0.142(3) 0.700(3) 0.016(16) Uiso 1 1 d . . .
H4N H 0.801(8) -0.087(4) 0.678(3) 0.03(2) Uiso 1 1 d . . .

loop_
_atom_site_aniso_label
_atom_site_aniso_U_11
_atom_site_aniso_U_22
_atom_site_aniso_U_33
_atom_site_aniso_U_23
_atom_site_aniso_U_13
_atom_site_aniso_U_12
C1 0.038(4) 0.036(5) 0.066(6) 0.000(4) 0.000(4) 0.011(4)
C2 0.059(5) 0.044(5) 0.044(5) 0.002(4) -0.014(4) 0.004(4)
C3 0.064(6) 0.058(6) 0.028(4) 0.004(4) -0.005(4) 0.004(5)
C4 0.062(6) 0.054(5) 0.038(5) 0.009(4) 0.005(4) 0.007(5)
C5 0.045(5) 0.050(5) 0.038(5) -0.004(4) -0.012(4) -0.005(4)
C6 0.058(5) 0.034(4) 0.044(5) -0.003(4) -0.002(4) 0.000(4)
C7 0.051(5) 0.033(4) 0.050(5) 0.002(4) 0.001(4) 0.007(4)
C8 0.046(4) 0.022(4) 0.038(4) 0.002(3) 0.004(3) 0.004(3)
C9 0.047(5) 0.035(4) 0.047(5) -0.002(4) 0.015(4) -0.006(4)
C10 0.034(4) 0.040(5) 0.053(5) -0.004(4) 0.015(4) -0.006(3)
C11 0.059(5) 0.047(5) 0.046(5) -0.005(4) 0.016(4) 0.006(4)
C12 0.040(4) 0.044(5) 0.038(4) -0.001(4) 0.014(4) 0.011(4)
C13 0.055(5) 0.031(4) 0.046(5) -0.009(4) 0.004(4) 0.002(4)
C14 0.074(6) 0.026(4) 0.042(5) -0.004(4) 0.006(4) 0.004(4)
C15 0.030(4) 0.040(5) 0.060(5) 0.008(4) 0.015(4) 0.002(3)
C16 0.027(4) 0.043(5) 0.054(5) 0.002(4) 0.005(4) 0.002(3)
C17 0.046(5) 0.050(5) 0.048(5) 0.002(4) 0.000(4) -0.012(4)
C18 0.038(4) 0.037(4) 0.045(5) 0.007(4) 0.007(4) -0.006(4)
Cl1 0.0350(13) 0.0570(17) 0.0303(13) 0.000 -0.0062(11) 0.000
Cl2 0.0420(16) 0.060(2) 0.078(2) 0.000 0.0161(16) 0.000
Hg1 0.03713(19) 0.0369(2) 0.02930(19) 0.00015(13) -0.00405(12) 0.00425(14)
N1 0.033(3) 0.031(3) 0.038(4) 0.001(3) 0.000(3) 0.001(3)
N2 0.045(4) 0.035(4) 0.034(4) 0.002(3) -0.006(3) 0.004(3)
N3 0.039(4) 0.045(4) 0.031(3) 0.006(3) -0.003(3) 0.005(3)
N4 0.047(4) 0.024(3) 0.039(4) 0.000(3) 0.001(3) 0.006(3)
O1 0.096(5) 0.067(4) 0.045(4) -0.006(3) 0.007(4) -0.025(4)
O2 0.071(4) 0.044(4) 0.089(5) 0.015(3) 0.028(4) 0.011(3)
O3 0.080(5) 0.053(4) 0.043(3) 0.004(3) 0.001(3) -0.007(3)
O4 0.104(6) 0.095(6) 0.083(6) -0.032(5) 0.021(5) 0.000(5)
O5 0.281(15) 0.128(9) 0.114(8) 0.082(7) -0.138(9) -0.136(10)
O6 0.170(11) 0.258(15) 0.181(11) 0.184(12) 0.097(9) 0.106(11)

loop_
_atom_type_symbol
_atom_type_description
_atom_type_scat_dispersion_real
_atom_type_scat_dispersion_imag
_atom_type_scat_source
C C 0.0033 0.0016 'International Tables Vol C Tables 4.2.6.8 and 6.1.1.4'
H H 0.0000 0.0000 'International Tables Vol C Tables 4.2.6.8 and 6.1.1.4'
N N 0.0061 0.0033 'International Tables Vol C Tables 4.2.6.8 and 6.1.1.4'
Cl Cl 0.1484 0.1585 'International Tables Vol C Tables 4.2.6.8 and 6.1.1.4'
Hg Hg -2.3894 9.2266 'International Tables Vol C Tables 4.2.6.8 and 6.1.1.4'
O O 0.0106 0.0060 'International Tables Vol C Tables 4.2.6.8 and 6.1.1.4'

loop_
_geom_angle_atom_site_label_1
_geom_angle_atom_site_label_2
_geom_angle_atom_site_label_3
_geom_angle
_geom_angle_site_symmetry_1
_geom_angle_site_symmetry_3
N1 C1 C2 112.3(7) . .
N1 C1 H1A 109.1 . .
C2 C1 H1A 109.1 . .
N1 C1 H1B 109.1 . .
C2 C1 H1B 109.1 . .
H1A C1 H1B 107.9 . .
N2 C2 C1 112.8(7) . .
N2 C2 H2A 109.0 . .
C1 C2 H2A 109.0 . .
N2 C2 H2B 109.0 . .
C1 C2 H2B 109.0 . .
H2A C2 H2B 107.8 . .
N2 C3 C4 112.5(7) . .
N2 C3 H3A 109.1 . .
C4 C3 H3A 109.1 . .
N2 C3 H3B 109.1 . .
C4 C3 H3B 109.1 . .
H3A C3 H3B 107.8 . .
N3 C4 C3 113.5(7) . .
N3 C4 H4A 108.9 . .
C3 C4 H4A 108.9 . .
N3 C4 H4B 108.9 . .
C3 C4 H4B 108.9 . .
H4A C4 H4B 107.7 . .
N2 C5 C6 113.2(7) . .
N2 C5 H5A 108.9 . .
C6 C5 H5A 108.9 . .
N2 C5 H5B 108.9 . .
C6 C5 H5B 108.9 . .
H5A C5 H5B 107.8 . .
N4 C6 C5 112.8(7) . .
N4 C6 H6A 109.0 . .
C5 C6 H6A 109.0 . .
N4 C6 H6B 109.0 . .
C5 C6 H6B 109.0 . .
H6A C6 H6B 107.8 . .
N1 C7 C8 110.4(6) . .
N1 C7 H7A 109.6 . .
C8 C7 H7A 109.6 . .
N1 C7 H7B 109.6 . .
C8 C7 H7B 109.6 . .
H7A C7 H7B 108.1 . .
C10 C8 C9 118.0(7) 2_756 .
C10 C8 C7 120.9(7) 2_756 .
C9 C8 C7 121.0(7) . .
C10 C9 C8 120.7(7) . .
C10 C9 H9 119.6 . .
C8 C9 H9 119.6 . .
C9 C10 C8 121.2(7) . 2_756
C9 C10 H10 119.4 . .
C8 C10 H10 119.4 2_756 .
N3 C11 C12 110.2(6) . .
N3 C11 H11A 109.6 . .
C12 C11 H11A 109.6 . .
N3 C11 H11B 109.6 . .
C12 C11 H11B 109.6 . .
H11A C11 H11B 108.1 . .
C15 C12 C13 118.8(8) . .
C15 C12 C11 120.9(8) . .
C13 C12 C11 120.2(8) . .
C14 C13 C12 119.9(8) . .
C14 C13 H13 120.0 . .
C12 C13 H13 120.0 . .
C18 C14 C13 121.4(8) 2_756 .
C18 C14 H14 119.3 2_756 .
C13 C14 H14 119.3 . .
C12 C15 C16 120.6(7) . .
C12 C15 H15 119.7 . .
C16 C15 H15 119.7 . .
C18 C16 C15 120.8(8) 2_756 .
C18 C16 H16 119.6 2_756 .
C15 C16 H16 119.6 . .
N4 C17 C18 111.3(7) . .
N4 C17 H17A 109.4 . .
C18 C17 H17A 109.4 . .
N4 C17 H17B 109.4 . .
C18 C17 H17B 109.4 . .
H17A C17 H17B 108.0 . .
C14 C18 C16 118.4(8) 2_756 2_756
C14 C18 C17 120.4(8) 2_756 .
C16 C18 C17 121.1(8) 2_756 .
Hg1 Cl1 Hg1 177.45(14) 2_756 .
N1 Hg1 N3 113.5(2) . .
N1 Hg1 N4 112.5(2) . .
N3 Hg1 N4 117.9(2) . .
N1 Hg1 N2 76.4(2) . .
N3 Hg1 N2 76.6(2) . .
N4 Hg1 N2 76.1(2) . .
N1 Hg1 Cl1 104.29(17) . .
N3 Hg1 Cl1 104.94(16) . .
N4 Hg1 Cl1 101.67(19) . .
N2 Hg1 Cl1 177.74(16) . .
C1 N1 C7 113.5(6) . .
C1 N1 Hg1 107.6(4) . .
C7 N1 Hg1 116.1(5) . .
C1 N1 H1N 103(4) . .
C7 N1 H1N 111(4) . .
Hg1 N1 H1N 105(4) . .
C3 N2 C2 113.4(7) . .
C3 N2 C5 112.3(7) . .
C2 N2 C5 112.0(7) . .
C3 N2 Hg1 105.9(5) . .
C2 N2 Hg1 106.1(5) . .
C5 N2 Hg1 106.4(5) . .
C11 N3 C4 111.8(6) . .
C11 N3 Hg1 117.0(5) . .
C4 N3 Hg1 106.5(5) . .
C6 N4 C17 113.4(7) . .
C6 N4 Hg1 107.3(5) . .
C17 N4 Hg1 114.9(5) . .
C6 N4 H4N 115(5) . .
C17 N4 H4N 103(5) . .
Hg1 N4 H4N 103(5) . .

loop_
_geom_bond_atom_site_label_1
_geom_bond_atom_site_label_2
_geom_bond_distance
_geom_bond_site_symmetry_2
C1 N1 1.476(10) .
C1 C2 1.523(12) .
C1 H1A 0.9700 .
C1 H1B 0.9700 .
C2 N2 1.457(10) .
C2 H2A 0.9700 .
C2 H2B 0.9700 .
C3 N2 1.455(11) .
C3 C4 1.506(13) .
C3 H3A 0.9700 .
C3 H3B 0.9700 .
C4 N3 1.493(10) .
C4 H4A 0.9700 .
C4 H4B 0.9700 .
C5 N2 1.476(10) .
C5 C6 1.510(12) .
C5 H5A 0.9700 .
C5 H5B 0.9700 .
C6 N4 1.469(11) .
C6 H6A 0.9700 .
C6 H6B 0.9700 .
C7 N1 1.477(10) .
C7 C8 1.506(11) .
C7 H7A 0.9700 .
C7 H7B 0.9700 .
C8 C10 1.376(10) 2_756
C8 C9 1.383(11) .
C9 C10 1.374(12) .
C9 H9 0.9300 .
C10 C8 1.375(10) 2_756
C10 H10 0.9300 .
C11 N3 1.465(10) .
C11 C12 1.512(12) .
C11 H11A 0.9700 .
C11 H11B 0.9700 .
C12 C15 1.380(12) .
C12 C13 1.388(12) .
C13 C14 1.378(12) .
C13 H13 0.9300 .
C14 C18 1.377(11) 2_756
C14 H14 0.9300 .
C15 C16 1.380(12) .
C15 H15 0.9300 .
C16 C18 1.377(11) 2_756
C16 H16 0.9300 .
C17 N4 1.485(10) .
C17 C18 1.503(12) .
C17 H17A 0.9700 .
C17 H17B 0.9700 .
C18 C14 1.377(11) 2_756
C18 C16 1.377(11) 2_756
Cl1 Hg1 2.5145(3) 2_756
Cl1 Hg1 2.5145(3) .
Hg1 N1 2.338(6) .
Hg1 N3 2.356(6) .
Hg1 N4 2.359(6) .
Hg1 N2 2.457(6) .
N1 H1N 0.91(6) .
N4 H4N 0.83(8) .

loop_
_geom_torsion_atom_site_label_1
_geom_torsion_atom_site_label_2
_geom_torsion_atom_site_label_3
_geom_torsion_atom_site_label_4
_geom_torsion
_geom_torsion_site_symmetry_1
_geom_torsion_site_symmetry_4
N1 C1 C2 N2 59.2(10) . .
N2 C3 C4 N3 60.1(10) . .
N2 C5 C6 N4 58.3(10) . .
N1 C7 C8 C10 -68.8(9) . 2_756
N1 C7 C8 C9 108.3(8) . .
C10 C8 C9 C10 2.0(10) 2_756 .
C7 C8 C9 C10 -175.3(7) . .
C8 C9 C10 C8 1.3(11) . 2_756
N3 C11 C12 C15 -65.1(9) . .
N3 C11 C12 C13 110.3(8) . .
C15 C12 C13 C14 -0.2(11) . .
C11 C12 C13 C14 -175.7(7) . .
C12 C13 C14 C18 1.9(12) . 2_756
C13 C12 C15 C16 -1.6(11) . .
C11 C12 C15 C16 173.9(7) . .
C12 C15 C16 C18 1.7(11) . 2_756
N4 C17 C18 C14 -70.2(9) . 2_756
N4 C17 C18 C16 105.8(8) . 2_756
C2 C1 N1 C7 84.5(8) . .
C2 C1 N1 Hg1 -45.3(8) . .
C8 C7 N1 C1 178.7(6) . .
C8 C7 N1 Hg1 -56.0(8) . .
C4 C3 N2 C2 76.4(9) . .
C4 C3 N2 C5 -155.4(7) . .
C4 C3 N2 Hg1 -39.6(8) . .
C1 C2 N2 C3 -153.2(7) . .
C1 C2 N2 C5 78.4(9) . .
C1 C2 N2 Hg1 -37.4(8) . .
C6 C5 N2 C3 80.0(9) . .
C6 C5 N2 C2 -151.0(7) . .
C6 C5 N2 Hg1 -35.4(8) . .
C12 C11 N3 C4 -177.7(7) . .
C12 C11 N3 Hg1 -54.5(8) . .
C3 C4 N3 C11 85.3(9) . .
C3 C4 N3 Hg1 -43.6(8) . .
C5 C6 N4 C17 82.0(9) . .
C5 C6 N4 Hg1 -46.1(8) . .
C18 C17 N4 C6 179.4(7) . .
C18 C17 N4 Hg1 -56.6(8) . .
